data_7013657
loop_
_publ_author_name
'van der Vlugt, Jarl Ivar'
'Sablong, Rafael'
'Mills, Allison M.'
'Kooijman, Huub'
'Spek, Anthony L.'
'Meetsma, Auke'
'Vogt, Dieter'

_publ_section_title
;
 Coordination chemistry and X-ray studies with novel sterically
 constrained diphosphonite ligands
;
_journal_issue 24
_journal_name_full 'Dalton Transactions'
_journal_page_first 4690
_journal_paper_doi 10.1039/b311328k
_journal_year 2003
_chemical_absolute_configuration ad
_chemical_formula_moiety 'C59 H68 Cl2 O9 P2 Pt'
_chemical_formula_sum 'C59 H68 Cl2 O9 P2 Pt'
_chemical_formula_weight 1249.06
_chemical_name_systematic
;
?
;
_space_group_IT_number 19
_symmetry_cell_setting orthorhombic
_symmetry_space_group_name_Hall 'P 2ac 2ab'
_symmetry_space_group_name_H-M 'P 21 21 21'
_atom_sites_solution_hydrogens geom
_atom_sites_solution_primary direct
_atom_sites_solution_secondary difmap
_audit_creation_method SHELXL-97
_cell_angle_alpha 90.00
_cell_angle_beta 90.00
_cell_angle_gamma 90.00
_cell_formula_units_Z 4
_cell_length_a 9.0341(10)
_cell_length_b 21.647(2)
_cell_length_c 32.496(3)
_cell_measurement_temperature 150(2)
_cell_volume 6355.0(11)
_computing_data_reduction DENZO
_computing_structure_refinement 'SHELXL-97 (Sheldrick, 1997)'
_computing_structure_solution 'SHELXS-97 (Sheldrick, 1990)'
_diffrn_ambient_temperature 150(2)
_diffrn_measured_fraction_theta_full 1.000
_diffrn_measured_fraction_theta_max 1.000
_diffrn_measurement_device_type KappaCCD
_diffrn_radiation_monochromator graphite
_diffrn_radiation_source 'Rotating Anode'
_diffrn_radiation_type MoK\a
_diffrn_radiation_wavelength 0.71073
_diffrn_reflns_av_R_equivalents 0.0000
_diffrn_reflns_av_sigmaI/netI 0.0710
_diffrn_reflns_limit_h_max 11
_diffrn_reflns_limit_h_min -11
_diffrn_reflns_limit_k_max 28
_diffrn_reflns_limit_k_min -27
_diffrn_reflns_limit_l_max 42
_diffrn_reflns_limit_l_min -42
_diffrn_reflns_number 21080
_diffrn_reflns_theta_full 27.48
_diffrn_reflns_theta_max 27.48
_diffrn_reflns_theta_min 1.57
_exptl_absorpt_coefficient_mu 2.391
_exptl_absorpt_correction_type none
_exptl_crystal_density_diffrn 1.306
_exptl_crystal_density_method 'not measured'
_exptl_crystal_description block
_exptl_crystal_F_000 2544
_exptl_crystal_size_max 0.25
_exptl_crystal_size_mid 0.15
_exptl_crystal_size_min 0.10
_refine_diff_density_max 1.052
_refine_diff_density_min -0.664
_refine_diff_density_rms 0.120
_refine_ls_abs_structure_details 'Flack H D (1983), Acta Cryst. A39, 876-881'
_refine_ls_abs_structure_Flack 0.007(5)
_refine_ls_extinction_method none
_refine_ls_goodness_of_fit_ref 1.046
_refine_ls_hydrogen_treatment constr
_refine_ls_matrix_type full
_refine_ls_number_parameters 677
_refine_ls_number_reflns 14566
_refine_ls_number_restraints 0
_refine_ls_restrained_S_all 1.046
_refine_ls_R_factor_all 0.0617
_refine_ls_R_factor_gt 0.0470
_refine_ls_shift/su_max 0.001
_refine_ls_shift/su_mean 0.000
_refine_ls_structure_factor_coef Fsqd
_refine_ls_weighting_details 'calc w==1/[\s^2^(Fo^2^)+(0.0630P)^2^] where P==(Fo^2^+2Fc^2^)/3'
_refine_ls_weighting_scheme calc
_refine_ls_wR_factor_gt 0.1038
_refine_ls_wR_factor_ref 0.1084
_reflns_number_gt 12166
_reflns_number_total 14566
_reflns_threshold_expression I>2\s(I)
_cod_data_source_file b311328k.txt
_cod_data_source_block 6
_cod_depositor_comments
;
The following automatic conversions were performed:
'_symmetry_cell_setting' value 'Orthorhombic' changed to 'orthorhombic'
according to '/home/saulius/struct/CIF-dictionaries/cif_core.dic'
dictionary named 'cif_core.dic' version 2.4.1 from 2010-06-29.

Automatic conversion script
Id: cif_fix_enum 1527 2010-12-29 10:47:43Z saulius 
;
_cod_database_code 7013657

loop_
_symmetry_equiv_pos_as_xyz
'x, y, z'
'-x+1/2, -y, z+1/2'
'x+1/2, -y+1/2, -z'
'-x, y+1/2, -z+1/2'

loop_
_atom_site_label
_atom_site_type_symbol
_atom_site_fract_x
_atom_site_fract_y
_atom_site_fract_z
_atom_site_U_iso_or_equiv
_atom_site_adp_type
_atom_site_occupancy
_atom_site_symmetry_multiplicity
_atom_site_calc_flag
_atom_site_refinement_flags
_atom_site_disorder_assembly
_atom_site_disorder_group
Pt1 Pt 0.12966(2) 0.072228(9) 0.221529(7) 0.01661(6) Uani 1 1 d . . .
Cl1 Cl 0.1195(2) 0.17233(6) 0.19604(4) 0.0247(3) Uani 1 1 d . . .
Cl2 Cl 0.23958(17) 0.11774(7) 0.27900(5) 0.0283(3) Uani 1 1 d . . .
P1 P 0.02463(17) 0.05300(7) 0.15929(5) 0.0181(3) Uani 1 1 d . . .
P2 P 0.17715(16) -0.01441(7) 0.25837(5) 0.0166(3) Uani 1 1 d . . .
O2 O -0.1293(5) 0.08885(16) 0.15157(11) 0.0192(8) Uani 1 1 d . . .
O3 O 0.1426(4) 0.07934(18) 0.12612(11) 0.0211(8) Uani 1 1 d . . .
O4 O 0.1309(4) -0.07303(17) 0.17663(10) 0.0192(7) Uani 1 1 d . . .
O5 O 0.3537(4) -0.01365(17) 0.26444(11) 0.0179(8) Uani 1 1 d . . .
O6 O 0.1064(4) -0.01502(18) 0.30360(11) 0.0182(9) Uani 1 1 d . . .
O7 O -0.1832(6) 0.3324(2) 0.10265(16) 0.0410(13) Uani 1 1 d . . .
O8 O -0.0387(5) 0.0746(3) -0.03595(13) 0.0390(12) Uani 1 1 d . . .
O9 O 0.3093(5) 0.0942(2) 0.44612(14) 0.0338(12) Uani 1 1 d . . .
O10 O 0.6312(6) -0.17295(19) 0.37361(13) 0.0306(10) Uani 1 1 d . . .
C2 C -0.0403(6) -0.0188(3) 0.13593(17) 0.0145(12) Uani 1 1 d . . .
C3 C 0.0202(6) -0.0749(3) 0.14790(16) 0.0178(11) Uani 1 1 d . . .
C4 C -0.0306(7) -0.1325(3) 0.1333(2) 0.0267(15) Uani 1 1 d . . .
C5 C -0.1407(8) -0.1309(3) 0.10373(19) 0.0245(14) Uani 1 1 d . . .
H5 H -0.1771 -0.1686 0.0926 0.029 Uiso 1 1 calc R . .
C6 C -0.1989(7) -0.0753(3) 0.09002(19) 0.0283(14) Uani 1 1 d . . .
H6 H -0.2716 -0.0755 0.0689 0.034 Uiso 1 1 calc R . .
C7 C -0.1525(7) -0.0193(3) 0.10667(19) 0.0261(16) Uani 1 1 d . . .
H7 H -0.1972 0.0183 0.0981 0.031 Uiso 1 1 calc R . .
C8 C 0.0380(7) -0.1911(3) 0.1524(2) 0.0228(14) Uani 1 1 d . . .
C9 C 0.1278(7) -0.0950(2) 0.24798(17) 0.0176(11) Uani 1 1 d . . .
C10 C 0.1101(7) -0.1160(3) 0.20823(17) 0.0177(13) Uani 1 1 d . . .
C11 C 0.0650(7) -0.1754(3) 0.1976(2) 0.0233(14) Uani 1 1 d . . .
C12 C 0.0417(7) -0.2157(3) 0.23025(18) 0.0259(15) Uani 1 1 d . . .
H12 H 0.0078 -0.2564 0.2247 0.031 Uiso 1 1 calc R . .
C13 C 0.0670(7) -0.1980(3) 0.2709(2) 0.0264(15) Uani 1 1 d . . .
H13 H 0.0559 -0.2273 0.2924 0.032 Uiso 1 1 calc R . .
C14 C 0.1090(6) -0.1370(2) 0.2802(2) 0.0236(12) Uani 1 1 d . . .
H14 H 0.1242 -0.1246 0.3079 0.028 Uiso 1 1 calc R . .
C15 C 0.1912(8) -0.2030(3) 0.1316(2) 0.0395(19) Uani 1 1 d . . .
H15A H 0.2391 -0.2386 0.1446 0.059 Uiso 1 1 calc R . .
H15B H 0.2541 -0.1664 0.1349 0.059 Uiso 1 1 calc R . .
H15C H 0.1766 -0.2113 0.1022 0.059 Uiso 1 1 calc R . .
C16 C -0.0588(9) -0.2463(3) 0.1453(2) 0.0369(18) Uani 1 1 d . . .
H16A H -0.0151 -0.2824 0.1588 0.055 Uiso 1 1 calc R . .
H16B H -0.0671 -0.2540 0.1157 0.055 Uiso 1 1 calc R . .
H16C H -0.1573 -0.2384 0.1568 0.055 Uiso 1 1 calc R . .
C17 C 0.1059(6) 0.0811(3) 0.08387(17) 0.0203(13) Uani 1 1 d . . .
C18 C 0.1826(7) 0.0450(3) 0.0557(2) 0.0255(14) Uani 1 1 d . . .
C19 C 0.1287(8) 0.0460(3) 0.01490(19) 0.0298(14) Uani 1 1 d . . .
H19 H 0.1763 0.0215 -0.0054 0.036 Uiso 1 1 calc R . .
C20 C 0.0078(7) 0.0818(3) 0.00392(18) 0.0253(14) Uani 1 1 d . . .
C21 C -0.0547(7) 0.1208(3) 0.03188(19) 0.0242(14) Uani 1 1 d . . .
H21 H -0.1322 0.1476 0.0235 0.029 Uiso 1 1 calc R . .
C22 C -0.0071(7) 0.1215(3) 0.07176(18) 0.0206(13) Uani 1 1 d . . .
C23 C -0.0809(6) 0.1663(3) 0.10103(19) 0.0196(13) Uani 1 1 d . . .
C24 C -0.1463(7) 0.1510(2) 0.13769(18) 0.0200(13) Uani 1 1 d . . .
C25 C -0.2429(6) 0.1901(3) 0.15904(18) 0.0198(13) Uani 1 1 d . . .
C26 C -0.2505(7) 0.2509(3) 0.14449(19) 0.0217(13) Uani 1 1 d . . .
H26 H -0.3128 0.2796 0.1583 0.026 Uiso 1 1 calc R . .
C27 C -0.1698(7) 0.2707(3) 0.11061(19) 0.0246(15) Uani 1 1 d . . .
C28 C -0.0898(6) 0.2288(3) 0.08791(19) 0.0266(15) Uani 1 1 d . . .
H28 H -0.0407 0.2416 0.0635 0.032 Uiso 1 1 calc R . .
C29 C 0.3215(8) 0.0040(3) 0.0636(2) 0.0355(18) Uani 1 1 d . . .
C30 C 0.2813(10) -0.0649(4) 0.0551(3) 0.068(3) Uani 1 1 d . . .
H30A H 0.2644 -0.0707 0.0255 0.102 Uiso 1 1 calc R . .
H30B H 0.1913 -0.0758 0.0703 0.102 Uiso 1 1 calc R . .
H30C H 0.3630 -0.0915 0.0640 0.102 Uiso 1 1 calc R . .
C31 C 0.3769(11) 0.0014(4) 0.1075(2) 0.061(3) Uani 1 1 d . . .
H31A H 0.4637 -0.0257 0.1090 0.091 Uiso 1 1 calc R . .
H31B H 0.2986 -0.0148 0.1254 0.091 Uiso 1 1 calc R . .
H31C H 0.4043 0.0430 0.1166 0.091 Uiso 1 1 calc R . .
C32 C 0.4404(10) 0.0212(6) 0.0351(4) 0.113(6) Uani 1 1 d . . .
H32A H 0.4752 0.0630 0.0416 0.170 Uiso 1 1 calc R . .
H32B H 0.4028 0.0202 0.0068 0.170 Uiso 1 1 calc R . .
H32C H 0.5226 -0.0080 0.0379 0.170 Uiso 1 1 calc R . .
C33 C -0.3508(7) 0.1670(3) 0.19341(19) 0.0244(14) Uani 1 1 d . . .
C34 C -0.2664(7) 0.1389(3) 0.23002(18) 0.0257(15) Uani 1 1 d . . .
H34A H -0.2107 0.1027 0.2207 0.038 Uiso 1 1 calc R . .
H34B H -0.3370 0.1265 0.2514 0.038 Uiso 1 1 calc R . .
H34C H -0.1978 0.1696 0.2413 0.038 Uiso 1 1 calc R . .
C35 C -0.4452(8) 0.2201(3) 0.2101(2) 0.0325(17) Uani 1 1 d . . .
H35A H -0.3808 0.2544 0.2182 0.049 Uiso 1 1 calc R . .
H35B H -0.5012 0.2058 0.2341 0.049 Uiso 1 1 calc R . .
H35C H -0.5141 0.2340 0.1888 0.049 Uiso 1 1 calc R . .
C36 C -0.4552(7) 0.1195(3) 0.1744(2) 0.0264(14) Uani 1 1 d . . .
H36A H -0.5230 0.1403 0.1553 0.040 Uiso 1 1 calc R . .
H36B H -0.5123 0.0993 0.1962 0.040 Uiso 1 1 calc R . .
H36C H -0.3974 0.0885 0.1594 0.040 Uiso 1 1 calc R . .
C37 C 0.4258(6) -0.0556(3) 0.29111(19) 0.0213(14) Uani 1 1 d . . .
C38 C 0.5356(5) -0.0947(3) 0.27512(19) 0.0173(12) Uani 1 1 d . . .
C39 C 0.6053(7) -0.1347(3) 0.30280(18) 0.0220(14) Uani 1 1 d . . .
H39 H 0.6784 -0.1626 0.2930 0.026 Uiso 1 1 calc R . .
C40 C 0.5698(7) -0.1346(3) 0.3444(2) 0.0232(14) Uani 1 1 d . . .
C41 C 0.4660(6) -0.0924(3) 0.35990(19) 0.0202(13) Uani 1 1 d . . .
H41 H 0.4426 -0.0923 0.3884 0.024 Uiso 1 1 calc R . .
C42 C 0.3965(6) -0.0504(3) 0.33322(18) 0.0191(13) Uani 1 1 d . . .
C43 C 0.3024(6) -0.0025(3) 0.35311(18) 0.0177(13) Uani 1 1 d . . .
C44 C 0.1594(6) 0.0113(3) 0.34024(17) 0.0184(13) Uani 1 1 d . . .
C45 C 0.0594(7) 0.0449(3) 0.36461(19) 0.0204(13) Uani 1 1 d . . .
C46 C 0.1175(7) 0.0724(3) 0.40007(17) 0.0255(12) Uani 1 1 d . . .
H46 H 0.0554 0.0976 0.4167 0.031 Uiso 1 1 calc R . .
C47 C 0.2684(7) 0.0633(3) 0.41183(18) 0.0226(14) Uani 1 1 d . . .
C48 C 0.3564(7) 0.0253(3) 0.38849(17) 0.0204(12) Uani 1 1 d . . .
H48 H 0.4557 0.0179 0.3967 0.024 Uiso 1 1 calc R . .
C49 C 0.5907(6) -0.0930(3) 0.22964(17) 0.0200(14) Uani 1 1 d . . .
C50 C 0.7069(8) -0.1424(4) 0.2213(3) 0.0468(19) Uani 1 1 d . . .
H50A H 0.6637 -0.1833 0.2259 0.070 Uiso 1 1 calc R . .
H50B H 0.7910 -0.1365 0.2400 0.070 Uiso 1 1 calc R . .
H50C H 0.7409 -0.1391 0.1928 0.070 Uiso 1 1 calc R . .
C51 C 0.6655(9) -0.0306(4) 0.2230(3) 0.056(2) Uani 1 1 d . . .
H51A H 0.7366 -0.0339 0.2003 0.084 Uiso 1 1 calc R . .
H51B H 0.7175 -0.0184 0.2482 0.084 Uiso 1 1 calc R . .
H51C H 0.5905 0.0004 0.2162 0.084 Uiso 1 1 calc R . .
C52 C 0.4707(10) -0.1007(5) 0.1988(2) 0.066(3) Uani 1 1 d . . .
H52A H 0.5142 -0.1057 0.1714 0.099 Uiso 1 1 calc R . .
H52B H 0.4068 -0.0641 0.1991 0.099 Uiso 1 1 calc R . .
H52C H 0.4120 -0.1373 0.2056 0.099 Uiso 1 1 calc R . .
C53 C -0.1070(6) 0.0483(3) 0.35517(18) 0.0222(13) Uani 1 1 d . . .
C54 C -0.1924(7) 0.0804(4) 0.3900(2) 0.045(2) Uani 1 1 d . . .
H54A H -0.1477 0.1207 0.3956 0.068 Uiso 1 1 calc R . .
H54B H -0.1883 0.0548 0.4148 0.068 Uiso 1 1 calc R . .
H54C H -0.2959 0.0860 0.3817 0.068 Uiso 1 1 calc R . .
C55 C -0.1381(7) 0.0822(3) 0.31478(18) 0.0303(15) Uani 1 1 d . . .
H55A H -0.2448 0.0818 0.3093 0.045 Uiso 1 1 calc R . .
H55B H -0.0860 0.0614 0.2922 0.045 Uiso 1 1 calc R . .
H55C H -0.1036 0.1250 0.3169 0.045 Uiso 1 1 calc R . .
C56 C -0.1679(8) -0.0177(3) 0.3519(2) 0.0394(19) Uani 1 1 d . . .
H56A H -0.2732 -0.0162 0.3447 0.059 Uiso 1 1 calc R . .
H56B H -0.1559 -0.0388 0.3784 0.059 Uiso 1 1 calc R . .
H56C H -0.1136 -0.0403 0.3306 0.059 Uiso 1 1 calc R . .
C57 C -0.1835(8) 0.0950(4) -0.0442(2) 0.046(2) Uani 1 1 d . . .
H57A H -0.2526 0.0748 -0.0252 0.069 Uiso 1 1 calc R . .
H57B H -0.2100 0.0845 -0.0726 0.069 Uiso 1 1 calc R . .
H57C H -0.1889 0.1399 -0.0404 0.069 Uiso 1 1 calc R . .
C58 C -0.1130(10) 0.3555(3) 0.0659(2) 0.049(2) Uani 1 1 d . . .
H58A H -0.0053 0.3531 0.0690 0.074 Uiso 1 1 calc R . .
H58B H -0.1423 0.3986 0.0615 0.074 Uiso 1 1 calc R . .
H58C H -0.1438 0.3305 0.0423 0.074 Uiso 1 1 calc R . .
C59 C 0.7602(8) -0.2046(3) 0.3625(2) 0.0409(19) Uani 1 1 d . . .
H59A H 0.7364 -0.2357 0.3416 0.061 Uiso 1 1 calc R . .
H59B H 0.8020 -0.2250 0.3868 0.061 Uiso 1 1 calc R . .
H59C H 0.8324 -0.1753 0.3513 0.061 Uiso 1 1 calc R . .
C60 C 0.4607(7) 0.0969(3) 0.4566(2) 0.0303(16) Uani 1 1 d . . .
H60A H 0.5012 0.0549 0.4577 0.045 Uiso 1 1 calc R . .
H60B H 0.4718 0.1167 0.4835 0.045 Uiso 1 1 calc R . .
H60C H 0.5141 0.1209 0.4358 0.045 Uiso 1 1 calc R . .

loop_
_atom_site_aniso_label
_atom_site_aniso_U_11
_atom_site_aniso_U_22
_atom_site_aniso_U_33
_atom_site_aniso_U_23
_atom_site_aniso_U_13
_atom_site_aniso_U_12
Pt1 0.01831(10) 0.01277(9) 0.01876(10) -0.00049(10) 0.00025(10) 0.00013(10)
Cl1 0.0312(8) 0.0119(6) 0.0308(8) 0.0024(6) -0.0054(8) -0.0003(7)
Cl2 0.0408(8) 0.0215(7) 0.0226(7) -0.0007(7) -0.0051(8) -0.0087(6)
P1 0.0199(8) 0.0150(8) 0.0194(8) 0.0012(6) 0.0004(6) 0.0017(6)
P2 0.0152(8) 0.0162(8) 0.0183(8) 0.0002(6) 0.0017(6) 0.0012(6)
O2 0.0179(19) 0.0137(19) 0.026(2) 0.0049(15) -0.001(2) 0.0001(18)
O3 0.0137(19) 0.021(2) 0.028(2) -0.0006(18) -0.0021(17) 0.003(2)
O4 0.0237(18) 0.0171(17) 0.0168(18) 0.0051(17) -0.0021(18) 0.000(2)
O5 0.012(2) 0.024(2) 0.0177(19) 0.0020(16) -0.0009(16) 0.0003(17)
O6 0.018(2) 0.021(2) 0.016(2) -0.0010(16) -0.0029(17) -0.0008(18)
O7 0.059(3) 0.017(2) 0.047(3) 0.011(2) 0.024(3) 0.007(2)
O8 0.046(3) 0.047(3) 0.024(2) -0.002(3) -0.006(2) 0.022(3)
O9 0.029(2) 0.044(3) 0.029(3) -0.018(2) -0.003(2) 0.003(2)
O10 0.031(2) 0.028(2) 0.033(2) 0.0087(19) 0.003(2) 0.019(2)
C2 0.012(3) 0.016(3) 0.015(3) 0.003(2) 0.003(2) 0.001(2)
C3 0.018(3) 0.019(3) 0.016(3) -0.004(3) -0.001(2) 0.002(3)
C4 0.033(4) 0.021(3) 0.026(4) -0.003(3) 0.003(3) 0.001(3)
C5 0.029(3) 0.018(3) 0.026(3) -0.006(3) -0.007(3) 0.002(3)
C6 0.036(3) 0.023(3) 0.027(3) 0.001(3) -0.011(3) -0.006(3)
C7 0.032(4) 0.024(3) 0.023(3) 0.001(3) -0.005(3) 0.006(3)
C8 0.030(4) 0.011(3) 0.028(4) -0.006(3) -0.004(3) 0.005(3)
C9 0.021(3) 0.012(2) 0.020(3) 0.001(2) 0.003(3) 0.000(3)
C10 0.013(3) 0.018(3) 0.022(3) 0.004(2) -0.006(2) 0.003(2)
C11 0.026(3) 0.012(3) 0.032(4) 0.000(3) -0.001(3) 0.007(2)
C12 0.038(4) 0.009(3) 0.031(4) 0.001(3) -0.015(3) 0.000(3)
C13 0.031(3) 0.018(3) 0.030(4) 0.008(3) -0.006(3) -0.001(3)
C14 0.022(3) 0.019(3) 0.030(3) 0.010(3) -0.002(3) -0.001(2)
C15 0.045(4) 0.037(4) 0.037(4) -0.007(4) 0.006(3) 0.016(4)
C16 0.055(5) 0.022(4) 0.034(4) 0.002(3) -0.014(3) 0.009(3)
C17 0.024(3) 0.020(3) 0.017(3) 0.001(2) -0.002(2) 0.001(3)
C18 0.020(3) 0.027(3) 0.030(4) -0.003(3) 0.006(3) 0.002(3)
C19 0.031(3) 0.029(3) 0.029(3) -0.006(3) 0.015(3) -0.006(3)
C20 0.031(3) 0.026(4) 0.019(3) 0.004(3) 0.001(3) -0.003(3)
C21 0.028(3) 0.019(3) 0.025(3) 0.002(3) -0.002(3) -0.002(3)
C22 0.026(3) 0.019(3) 0.018(3) 0.001(2) 0.004(3) 0.002(3)
C23 0.023(3) 0.014(3) 0.022(3) 0.004(3) 0.001(2) 0.001(2)
C24 0.023(3) 0.012(3) 0.024(3) 0.005(2) -0.006(3) 0.003(3)
C25 0.020(3) 0.019(3) 0.020(3) -0.001(3) -0.007(3) 0.002(2)
C26 0.022(3) 0.014(3) 0.030(4) 0.003(3) 0.002(3) 0.002(2)
C27 0.037(4) 0.017(3) 0.020(3) -0.002(3) -0.001(3) 0.004(3)
C28 0.025(4) 0.033(4) 0.022(3) 0.007(3) 0.001(3) -0.004(3)
C29 0.034(4) 0.038(4) 0.034(4) -0.012(3) 0.000(3) 0.007(3)
C30 0.072(6) 0.062(7) 0.071(6) -0.014(5) -0.021(5) 0.041(5)
C31 0.057(5) 0.084(7) 0.042(5) 0.006(4) -0.009(5) 0.038(6)
C32 0.055(6) 0.165(13) 0.120(10) 0.104(9) 0.054(7) 0.068(7)
C33 0.027(4) 0.020(3) 0.026(3) -0.005(3) 0.005(3) 0.003(3)
C34 0.027(3) 0.029(3) 0.021(4) 0.003(3) -0.003(3) 0.005(3)
C35 0.037(4) 0.029(4) 0.032(4) 0.001(3) 0.008(3) 0.009(3)
C36 0.029(4) 0.021(3) 0.029(4) 0.001(3) -0.003(3) 0.000(3)
C37 0.016(3) 0.020(3) 0.028(3) 0.002(2) -0.002(2) -0.005(2)
C38 0.008(2) 0.021(3) 0.022(3) -0.005(3) -0.001(3) -0.002(2)
C39 0.028(4) 0.011(3) 0.027(3) -0.002(2) 0.001(3) -0.004(3)
C40 0.025(3) 0.013(3) 0.031(4) 0.006(3) 0.008(3) 0.002(2)
C41 0.017(3) 0.024(3) 0.019(3) 0.006(3) 0.002(3) -0.003(2)
C42 0.021(3) 0.017(3) 0.020(3) -0.009(2) -0.006(2) 0.003(2)
C43 0.023(3) 0.013(3) 0.017(3) 0.005(2) 0.004(2) 0.001(2)
C44 0.025(3) 0.015(3) 0.016(3) -0.001(2) 0.000(2) 0.002(2)
C45 0.021(3) 0.021(3) 0.019(3) 0.011(3) 0.002(2) -0.005(3)
C46 0.028(3) 0.027(3) 0.021(3) -0.008(3) 0.002(3) 0.012(4)
C47 0.027(3) 0.016(3) 0.024(3) 0.000(3) 0.000(3) -0.009(3)
C48 0.012(3) 0.025(3) 0.023(3) 0.000(3) 0.001(3) 0.005(3)
C49 0.021(3) 0.028(3) 0.010(3) -0.001(2) 0.003(2) 0.001(2)
C50 0.045(4) 0.059(5) 0.037(4) 0.005(5) 0.014(4) 0.014(4)
C51 0.067(6) 0.049(5) 0.052(5) 0.015(5) 0.019(5) -0.006(4)
C52 0.059(6) 0.113(9) 0.025(4) -0.021(5) 0.002(4) 0.022(6)
C53 0.014(3) 0.025(3) 0.027(3) -0.003(3) 0.005(3) 0.002(2)
C54 0.018(3) 0.063(6) 0.055(5) -0.008(5) 0.001(3) 0.011(4)
C55 0.027(3) 0.033(4) 0.031(3) -0.001(3) -0.006(3) 0.016(3)
C56 0.035(4) 0.037(4) 0.047(5) -0.002(4) 0.007(3) -0.013(3)
C57 0.047(5) 0.066(6) 0.024(4) -0.001(4) -0.008(3) 0.016(4)
C58 0.051(5) 0.034(4) 0.062(5) 0.020(4) 0.009(5) -0.001(4)
C59 0.043(4) 0.036(4) 0.043(4) 0.005(4) -0.007(4) 0.021(4)
C60 0.024(4) 0.043(4) 0.023(4) -0.010(3) 0.000(3) -0.008(3)

loop_
_atom_type_symbol
_atom_type_description
_atom_type_scat_dispersion_real
_atom_type_scat_dispersion_imag
_atom_type_scat_source
C C 0.0033 0.0016 'International Tables Vol C Tables 4.2.6.8 and 6.1.1.4'
H H 0.0000 0.0000 'International Tables Vol C Tables 4.2.6.8 and 6.1.1.4'
Cl Cl 0.1484 0.1585 'International Tables Vol C Tables 4.2.6.8 and 6.1.1.4'
O O 0.0106 0.0060 'International Tables Vol C Tables 4.2.6.8 and 6.1.1.4'
P P 0.1023 0.0942 'International Tables Vol C Tables 4.2.6.8 and 6.1.1.4'
Pt Pt -1.7033 8.3905 'International Tables Vol C Tables 4.2.6.8 and 6.1.1.4'

loop_
_geom_angle_atom_site_label_1
_geom_angle_atom_site_label_2
_geom_angle_atom_site_label_3
_geom_angle
_geom_angle_site_symmetry_1
_geom_angle_site_symmetry_3
_geom_angle_publ_flag
P2 Pt1 P1 113.43(6) . . ?
P2 Pt1 Cl1 165.58(5) . . ?
P1 Pt1 Cl1 80.61(5) . . ?
P2 Pt1 Cl2 81.14(6) . . ?
P1 Pt1 Cl2 165.32(5) . . ?
Cl1 Pt1 Cl2 84.74(5) . . ?
O2 P1 O3 107.1(2) . . ?
O2 P1 C2 93.9(2) . . ?
O3 P1 C2 103.5(2) . . ?
O2 P1 Pt1 114.23(16) . . ?
O3 P1 Pt1 104.66(15) . . ?
C2 P1 Pt1 131.28(19) . . ?
O6 P2 O5 106.5(2) . . ?
O6 P2 C9 93.7(2) . . ?
O5 P2 C9 105.9(3) . . ?
O6 P2 Pt1 114.57(16) . . ?
O5 P2 Pt1 104.14(15) . . ?
C9 P2 Pt1 130.1(2) . . ?
C24 O2 P1 126.6(4) . . ?
C17 O3 P1 120.1(3) . . ?
C3 O4 C10 112.5(4) . . ?
C37 O5 P2 121.7(3) . . ?
C44 O6 P2 129.6(4) . . ?
C27 O7 C58 117.2(5) . . ?
C20 O8 C57 115.4(5) . . ?
C47 O9 C60 119.0(5) . . ?
C40 O10 C59 116.9(5) . . ?
C3 C2 C7 118.2(5) . . ?
C3 C2 P1 120.1(4) . . ?
C7 C2 P1 121.6(5) . . ?
O4 C3 C2 116.9(5) . . ?
O4 C3 C4 119.6(5) . . ?
C2 C3 C4 123.4(5) . . ?
C5 C4 C3 116.5(6) . . ?
C5 C4 C8 126.1(6) . . ?
C3 C4 C8 117.4(6) . . ?
C4 C5 C6 121.1(6) . . ?
C5 C6 C7 121.2(5) . . ?
C2 C7 C6 119.4(6) . . ?
C16 C8 C11 114.8(6) . . ?
C16 C8 C4 111.0(5) . . ?
C11 C8 C4 105.6(5) . . ?
C16 C8 C15 108.6(5) . . ?
C11 C8 C15 108.2(5) . . ?
C4 C8 C15 108.4(6) . . ?
C10 C9 C14 118.2(5) . . ?
C10 C9 P2 121.0(4) . . ?
C14 C9 P2 120.7(4) . . ?
C9 C10 C11 124.9(5) . . ?
C9 C10 O4 116.9(5) . . ?
C11 C10 O4 118.1(5) . . ?
C12 C11 C10 115.8(6) . . ?
C12 C11 C8 124.7(5) . . ?
C10 C11 C8 119.4(5) . . ?
C11 C12 C13 121.6(6) . . ?
C12 C13 C14 120.5(6) . . ?
C9 C14 C13 118.8(6) . . ?
C18 C17 C22 122.0(5) . . ?
C18 C17 O3 120.5(5) . . ?
C22 C17 O3 117.4(5) . . ?
C17 C18 C19 116.0(6) . . ?
C17 C18 C29 127.9(6) . . ?
C19 C18 C29 116.1(6) . . ?
C20 C19 C18 121.4(6) . . ?
C21 C20 O8 125.0(6) . . ?
C21 C20 C19 120.1(6) . . ?
O8 C20 C19 114.9(6) . . ?
C20 C21 C22 120.7(6) . . ?
C21 C22 C17 119.2(6) . . ?
C21 C22 C23 117.8(5) . . ?
C17 C22 C23 123.0(5) . . ?
C24 C23 C28 117.8(5) . . ?
C24 C23 C22 125.6(5) . . ?
C28 C23 C22 116.5(5) . . ?
C23 C24 C25 123.5(5) . . ?
C23 C24 O2 117.2(5) . . ?
C25 C24 O2 118.8(5) . . ?
C26 C25 C24 115.6(5) . . ?
C26 C25 C33 120.7(5) . . ?
C24 C25 C33 123.3(5) . . ?
C27 C26 C25 122.1(6) . . ?
O7 C27 C28 126.2(6) . . ?
O7 C27 C26 113.9(5) . . ?
C28 C27 C26 119.9(6) . . ?
C27 C28 C23 119.8(6) . . ?
C32 C29 C31 111.3(8) . . ?
C32 C29 C18 109.9(6) . . ?
C31 C29 C18 116.3(6) . . ?
C32 C29 C30 107.5(8) . . ?
C31 C29 C30 102.1(7) . . ?
C18 C29 C30 109.1(6) . . ?
C36 C33 C35 107.8(6) . . ?
C36 C33 C34 110.6(5) . . ?
C35 C33 C34 107.4(5) . . ?
C36 C33 C25 108.2(5) . . ?
C35 C33 C25 111.2(5) . . ?
C34 C33 C25 111.7(5) . . ?
C42 C37 C38 123.0(6) . . ?
C42 C37 O5 117.4(5) . . ?
C38 C37 O5 119.1(5) . . ?
C39 C38 C37 117.0(6) . . ?
C39 C38 C49 118.7(5) . . ?
C37 C38 C49 124.2(5) . . ?
C40 C39 C38 121.3(6) . . ?
O10 C40 C39 125.1(5) . . ?
O10 C40 C41 114.5(5) . . ?
C39 C40 C41 120.4(6) . . ?
C40 C41 C42 119.9(6) . . ?
C37 C42 C41 117.8(5) . . ?
C37 C42 C43 126.1(5) . . ?
C41 C42 C43 116.0(5) . . ?
C48 C43 C44 118.8(5) . . ?
C48 C43 C42 117.5(5) . . ?
C44 C43 C42 123.4(5) . . ?
C43 C44 C45 122.7(5) . . ?
C43 C44 O6 119.0(5) . . ?
C45 C44 O6 117.9(5) . . ?
C46 C45 C44 116.3(5) . . ?
C46 C45 C53 120.8(6) . . ?
C44 C45 C53 122.8(5) . . ?
C45 C46 C47 121.3(5) . . ?
O9 C47 C48 126.4(6) . . ?
O9 C47 C46 114.4(5) . . ?
C48 C47 C46 119.2(5) . . ?
C47 C48 C43 121.0(6) . . ?
C52 C49 C50 107.7(6) . . ?
C52 C49 C51 109.1(7) . . ?
C50 C49 C51 106.9(6) . . ?
C52 C49 C38 113.8(5) . . ?
C50 C49 C38 111.8(5) . . ?
C51 C49 C38 107.3(5) . . ?
C55 C53 C54 108.8(5) . . ?
C55 C53 C45 112.0(5) . . ?
C54 C53 C45 111.5(5) . . ?
C55 C53 C56 108.7(5) . . ?
C54 C53 C56 106.9(6) . . ?
C45 C53 C56 108.7(5) . . ?
C4 C5 H5 119.42 . . no
C6 C5 H5 119.43 . . no
C5 C6 H6 119.36 . . no
C7 C6 H6 119.53 . . no
C2 C7 H7 120.25 . . no
C6 C7 H7 120.26 . . no
C11 C12 H12 119.08 . . no
C13 C12 H12 119.18 . . no
C12 C13 H13 119.77 . . no
C14 C13 H13 119.85 . . no
C9 C14 H14 120.60 . . no
C13 C14 H14 120.54 . . no
C8 C15 H15A 109.55 . . no
C8 C15 H15B 109.44 . . no
C8 C15 H15C 109.42 . . no
H15A C15 H15B 109.41 . . no
H15A C15 H15C 109.59 . . no
H15B C15 H15C 109.41 . . no
C8 C16 H16A 109.39 . . no
C8 C16 H16B 109.37 . . no
C8 C16 H16C 109.39 . . no
H16A C16 H16B 109.58 . . no
H16A C16 H16C 109.54 . . no
H16B C16 H16C 109.56 . . no
C18 C19 H19 119.17 . . no
C20 C19 H19 119.37 . . no
C20 C21 H21 119.54 . . no
C22 C21 H21 119.85 . . no
C25 C26 H26 118.93 . . no
C27 C26 H26 118.91 . . no
C23 C28 H28 120.12 . . no
C27 C28 H28 120.07 . . no
C29 C30 H30A 109.39 . . no
C29 C30 H30B 109.52 . . no
C29 C30 H30C 109.53 . . no
H30A C30 H30B 109.50 . . no
H30A C30 H30C 109.34 . . no
H30B C30 H30C 109.55 . . no
C29 C31 H31A 109.49 . . no
C29 C31 H31B 109.51 . . no
C29 C31 H31C 109.51 . . no
H31A C31 H31B 109.48 . . no
H31A C31 H31C 109.44 . . no
H31B C31 H31C 109.39 . . no
C29 C32 H32A 109.45 . . no
C29 C32 H32B 109.45 . . no
C29 C32 H32C 109.44 . . no
H32A C32 H32B 109.47 . . no
H32A C32 H32C 109.41 . . no
H32B C32 H32C 109.60 . . no
C33 C34 H34A 109.38 . . no
C33 C34 H34B 109.50 . . no
C33 C34 H34C 109.55 . . no
H34A C34 H34B 109.53 . . no
H34A C34 H34C 109.48 . . no
H34B C34 H34C 109.39 . . no
C33 C35 H35A 109.49 . . no
C33 C35 H35B 109.42 . . no
C33 C35 H35C 109.56 . . no
H35A C35 H35B 109.41 . . no
H35A C35 H35C 109.57 . . no
H35B C35 H35C 109.38 . . no
C33 C36 H36A 109.43 . . no
C33 C36 H36B 109.49 . . no
C33 C36 H36C 109.48 . . no
H36A C36 H36B 109.49 . . no
H36A C36 H36C 109.40 . . no
H36B C36 H36C 109.55 . . no
C38 C39 H39 119.41 . . no
C40 C39 H39 119.19 . . no
C40 C41 H41 120.02 . . no
C42 C41 H41 120.06 . . no
C45 C46 H46 119.39 . . no
C47 C46 H46 119.32 . . no
C43 C48 H48 119.49 . . no
C47 C48 H48 119.54 . . no
C49 C50 H50A 109.45 . . no
C49 C50 H50B 109.40 . . no
C49 C50 H50C 109.49 . . no
H50A C50 H50B 109.38 . . no
H50A C50 H50C 109.62 . . no
H50B C50 H50C 109.49 . . no
C49 C51 H51A 109.39 . . no
C49 C51 H51B 109.43 . . no
C49 C51 H51C 109.41 . . no
H51A C51 H51B 109.52 . . no
H51A C51 H51C 109.48 . . no
H51B C51 H51C 109.61 . . no
C49 C52 H52A 109.44 . . no
C49 C52 H52B 109.41 . . no
C49 C52 H52C 109.51 . . no
H52A C52 H52B 109.55 . . no
H52A C52 H52C 109.47 . . no
H52B C52 H52C 109.45 . . no
C53 C54 H54A 109.46 . . no
C53 C54 H54B 109.37 . . no
C53 C54 H54C 109.40 . . no
H54A C54 H54B 109.64 . . no
H54A C54 H54C 109.54 . . no
H54B C54 H54C 109.42 . . no
C53 C55 H55A 109.40 . . no
C53 C55 H55B 109.48 . . no
C53 C55 H55C 109.56 . . no
H55A C55 H55B 109.38 . . no
H55A C55 H55C 109.50 . . no
H55B C55 H55C 109.50 . . no
C53 C56 H56A 109.49 . . no
C53 C56 H56B 109.46 . . no
C53 C56 H56C 109.54 . . no
H56A C56 H56B 109.41 . . no
H56A C56 H56C 109.51 . . no
H56B C56 H56C 109.42 . . no
O8 C57 H57A 109.39 . . no
O8 C57 H57B 109.50 . . no
O8 C57 H57C 109.47 . . no
H57A C57 H57B 109.50 . . no
H57A C57 H57C 109.32 . . no
H57B C57 H57C 109.64 . . no
O7 C58 H58A 109.47 . . no
O7 C58 H58B 109.40 . . no
O7 C58 H58C 109.40 . . no
H58A C58 H58B 109.49 . . no
H58A C58 H58C 109.48 . . no
H58B C58 H58C 109.58 . . no
O10 C59 H59A 109.41 . . no
O10 C59 H59B 109.48 . . no
O10 C59 H59C 109.47 . . no
H59A C59 H59B 109.46 . . no
H59A C59 H59C 109.46 . . no
H59B C59 H59C 109.53 . . no
O9 C60 H60A 109.40 . . no
O9 C60 H60B 109.46 . . no
O9 C60 H60C 109.44 . . no
H60A C60 H60B 109.59 . . no
H60A C60 H60C 109.46 . . no
H60B C60 H60C 109.49 . . no

loop_
_geom_bond_atom_site_label_1
_geom_bond_atom_site_label_2
_geom_bond_distance
_geom_bond_site_symmetry_2
_geom_bond_publ_flag
Pt1 P2 2.2659(16) . ?
Pt1 P1 2.2726(16) . ?
Pt1 Cl1 2.3217(13) . ?
Pt1 Cl2 2.3333(16) . ?
P1 O2 1.612(4) . ?
P1 O3 1.619(4) . ?
P1 C2 1.826(6) . ?
P2 O6 1.603(4) . ?
P2 O5 1.607(4) . ?
P2 C9 1.832(5) . ?
O2 C24 1.426(6) . ?
O3 C17 1.413(6) . ?
O4 C3 1.369(6) . ?
O4 C10 1.399(6) . ?
O5 C37 1.415(7) . ?
O6 C44 1.405(7) . ?
O7 C27 1.365(7) . ?
O7 C58 1.441(8) . ?
O8 C20 1.371(7) . ?
O8 C57 1.407(8) . ?
O9 C47 1.351(7) . ?
O9 C60 1.410(7) . ?
O10 C40 1.378(7) . ?
O10 C59 1.399(8) . ?
C2 C3 1.387(8) . ?
C2 C7 1.390(8) . ?
C3 C4 1.411(9) . ?
C4 C5 1.383(9) . ?
C4 C8 1.542(9) . ?
C5 C6 1.387(9) . ?
C6 C7 1.394(9) . ?
C8 C16 1.498(9) . ?
C8 C11 1.526(9) . ?
C8 C15 1.562(9) . ?
C9 C10 1.379(8) . ?
C9 C14 1.396(8) . ?
C10 C11 1.391(8) . ?
C11 C12 1.391(8) . ?
C12 C13 1.394(8) . ?
C13 C14 1.406(8) . ?
C17 C18 1.388(8) . ?
C17 C22 1.401(8) . ?
C18 C19 1.414(9) . ?
C18 C29 1.558(9) . ?
C19 C20 1.386(10) . ?
C20 C21 1.362(9) . ?
C21 C22 1.366(8) . ?
C22 C23 1.513(8) . ?
C23 C24 1.370(8) . ?
C23 C28 1.422(8) . ?
C24 C25 1.400(8) . ?
C25 C26 1.400(8) . ?
C25 C33 1.565(9) . ?
C26 C27 1.388(9) . ?
C27 C28 1.373(9) . ?
C29 C32 1.466(11) . ?
C29 C31 1.512(10) . ?
C29 C30 1.561(12) . ?
C33 C36 1.526(9) . ?
C33 C35 1.530(9) . ?
C33 C34 1.538(8) . ?
C37 C42 1.398(8) . ?
C37 C38 1.404(8) . ?
C38 C39 1.398(8) . ?
C38 C49 1.560(8) . ?
C39 C40 1.390(8) . ?
C40 C41 1.402(8) . ?
C41 C42 1.405(8) . ?
C42 C43 1.488(8) . ?
C43 C48 1.386(8) . ?
C43 C44 1.390(8) . ?
C44 C45 1.405(8) . ?
C45 C46 1.399(8) . ?
C45 C53 1.535(8) . ?
C46 C47 1.429(8) . ?
C47 C48 1.373(8) . ?
C49 C52 1.486(10) . ?
C49 C50 1.522(9) . ?
C49 C51 1.525(10) . ?
C53 C55 1.529(8) . ?
C53 C54 1.535(9) . ?
C53 C56 1.535(9) . ?
C5 H5 0.9513 . no
C6 H6 0.9500 . no
C7 H7 0.9503 . no
C12 H12 0.9500 . no
C13 H13 0.9489 . no
C14 H14 0.9493 . no
C15 H15A 0.9796 . no
C15 H15B 0.9809 . no
C15 H15C 0.9810 . no
C16 H16A 0.9793 . no
C16 H16B 0.9791 . no
C16 H16C 0.9802 . no
C19 H19 0.9494 . no
C21 H21 0.9492 . no
C26 H26 0.9509 . no
C28 H28 0.9501 . no
C30 H30A 0.9820 . no
C30 H30B 0.9802 . no
C30 H30C 0.9798 . no
C31 H31A 0.9805 . no
C31 H31B 0.9807 . no
C31 H31C 0.9796 . no
C32 H32A 0.9809 . no
C32 H32B 0.9806 . no
C32 H32C 0.9794 . no
C34 H34A 0.9793 . no
C34 H34B 0.9806 . no
C34 H34C 0.9798 . no
C35 H35A 0.9793 . no
C35 H35B 0.9798 . no
C35 H35C 0.9783 . no
C36 H36A 0.9814 . no
C36 H36B 0.9794 . no
C36 H36C 0.9801 . no
C39 H39 0.9499 . no
C41 H41 0.9500 . no
C46 H46 0.9510 . no
C48 H48 0.9495 . no
C50 H50A 0.9790 . no
C50 H50B 0.9812 . no
C50 H50C 0.9784 . no
C51 H51A 0.9807 . no
C51 H51B 0.9803 . no
C51 H51C 0.9789 . no
C52 H52A 0.9793 . no
C52 H52B 0.9803 . no
C52 H52C 0.9787 . no
C54 H54A 0.9784 . no
C54 H54B 0.9787 . no
C54 H54C 0.9807 . no
C55 H55A 0.9803 . no
C55 H55B 0.9812 . no
C55 H55C 0.9799 . no
C56 H56A 0.9802 . no
C56 H56B 0.9808 . no
C56 H56C 0.9793 . no
C57 H57A 0.9809 . no
C57 H57B 0.9802 . no
C57 H57C 0.9810 . no
C58 H58A 0.9796 . no
C58 H58B 0.9803 . no
C58 H58C 0.9790 . no
C59 H59A 0.9802 . no
C59 H59B 0.9804 . no
C59 H59C 0.9799 . no
C60 H60A 0.9807 . no
C60 H60B 0.9787 . no
C60 H60C 0.9795 . no
